data_4338277
loop_
_publ_author_name
'Lin, Lang'
'Yu, Rongmin'
'Wu, Xiao-Yuan'
'Yang, Wen-Bin'
'Zhang, Jian'
'Guo, Xiang-Guang'
'Lin, Zu-Jin'
'Lu, Can-Zhong'

_publ_section_title
;
 Enantioselective inclusion of alcohols by solvent-controlled assembled
 flexible metal-organic frameworks.
;
_journal_issue 10
_journal_name_full 'Inorganic chemistry'
_journal_page_first 4794
_journal_page_last 4796
_journal_paper_doi 10.1021/ic500436g
_journal_volume 53
_journal_year 2014
_chemical_absolute_configuration ad
_chemical_formula_moiety 'C19 H24 Cu2 N6 O6'
_chemical_formula_sum 'C19 H24 Cu2 N6 O6'
_chemical_formula_weight 559.52
_chemical_name_systematic
;
 ?
;
_space_group_crystal_system orthorhombic
_space_group_IT_number 19
_space_group_name_Hall 'P 2ac 2ab'
_space_group_name_H-M_alt 'P 21 21 21'
_symmetry_space_group_name_Hall 'P 2ac 2ab'
_symmetry_space_group_name_H-M 'P 21 21 21'
_atom_sites_solution_hydrogens mixed
_audit_creation_method SHELXL-2013
_cell_angle_alpha 90
_cell_angle_beta 90
_cell_angle_gamma 90
_cell_formula_units_Z 4
_cell_length_a 13.4134(5)
_cell_length_b 14.0452(6)
_cell_length_c 16.3011(8)
_cell_measurement_reflns_used 8396
_cell_measurement_temperature 293(2)
_cell_measurement_theta_max 27.5089
_cell_measurement_theta_min 2.8898
_cell_volume 3071.0(2)
_computing_cell_refinement 'CrystalClear (Rigaku Inc., 2008)'
_computing_data_collection 'CrystalClear (Rigaku Inc., 2008)'
_computing_data_reduction 'CrystalClear (Rigaku Inc., 2008)'
_computing_molecular_graphics DIAMOND
_computing_publication_material 'SHELXL-2013 (Sheldrick, 2013)'
_computing_structure_refinement 'SHELXL-2013 (Sheldrick, 2013)'
_computing_structure_solution 'SHELXL-2013 (Sheldrick, 2013)'
_diffrn_ambient_temperature 293(2)
_diffrn_detector_area_resol_mean 14.6306
_diffrn_measured_fraction_theta_full 0.971
_diffrn_measured_fraction_theta_max 0.998
_diffrn_measurement_method CCD_Profile_fitting
_diffrn_radiation_type MoK\a
_diffrn_radiation_wavelength 0.71073
_diffrn_reflns_av_R_equivalents 0.0279
_diffrn_reflns_av_unetI/netI 0.0296
_diffrn_reflns_Laue_measured_fraction_full 0.971
_diffrn_reflns_Laue_measured_fraction_max 0.998
_diffrn_reflns_limit_h_max 15
_diffrn_reflns_limit_h_min -15
_diffrn_reflns_limit_k_max 16
_diffrn_reflns_limit_k_min -16
_diffrn_reflns_limit_l_max 19
_diffrn_reflns_limit_l_min -19
_diffrn_reflns_number 19553
_diffrn_reflns_point_group_measured_fraction_full 0.969
_diffrn_reflns_point_group_measured_fraction_max 0.998
_diffrn_reflns_theta_full 25.242
_diffrn_reflns_theta_max 24.997
_diffrn_reflns_theta_min 2.499
_exptl_absorpt_coefficient_mu 1.421
_exptl_absorpt_correction_T_max 0.918
_exptl_absorpt_correction_T_min 0.893
_exptl_absorpt_correction_type multi-scan
_exptl_crystal_colour green
_exptl_crystal_density_diffrn 1.210
_exptl_crystal_description block
_exptl_crystal_F_000 1144
_exptl_crystal_size_max 0.080
_exptl_crystal_size_mid 0.080
_exptl_crystal_size_min 0.060
_refine_diff_density_max 1.115
_refine_diff_density_min -0.517
_refine_diff_density_rms 0.159
_refine_ls_abs_structure_details
;
 Flack x determined using 2130 quotients [(I+)-(I-)]/[(I+)+(I-)]
 (Parsons and Flack (2004), Acta Cryst. A60, s61).
;
_refine_ls_abs_structure_Flack 0.037(6)
_refine_ls_extinction_method none
_refine_ls_goodness_of_fit_ref 1.063
_refine_ls_hydrogen_treatment constr
_refine_ls_matrix_type full
_refine_ls_number_parameters 293
_refine_ls_number_reflns 5387
_refine_ls_number_restraints 0
_refine_ls_restrained_S_all 1.063
_refine_ls_R_factor_all 0.0486
_refine_ls_R_factor_gt 0.0467
_refine_ls_shift/su_max 0.000
_refine_ls_shift/su_mean 0.000
_refine_ls_structure_factor_coef Fsqd
_refine_ls_weighting_details
;
 w=1/[\s^2^(Fo^2^)+(0.1131P)^2^+0.6240P]
 where P=(Fo^2^+2Fc^2^)/3
;
_refine_ls_weighting_scheme calc
_refine_ls_wR_factor_gt 0.1483
_refine_ls_wR_factor_ref 0.1514
_reflns_Friedel_coverage 0.776
_reflns_Friedel_fraction_full 0.968
_reflns_Friedel_fraction_max 0.998
_reflns_number_gt 5132
_reflns_number_total 5387
_reflns_threshold_expression 'I > 2\s(I)'
_cod_data_source_file ic500436g_si_001.cif
_cod_data_source_block L-3-2-PenOH
_cod_depositor_comments 'Adding full bibliography for 4338272--4338281.cif.'
_cod_database_code 4338277
_shelx_space_group_comment
;
The symmetry employed for this shelxl refinement is uniquely defined
by the following loop, which should always be used as a source of
symmetry information in preference to the above space-group names.
They are only intended as comments.
;
_shelx_estimated_absorpt_t_min 0.895
_shelx_estimated_absorpt_t_max 0.920
_shelxl_version_number 2013-2

loop_
_space_group_symop_operation_xyz
'x, y, z'
'-x+1/2, -y, z+1/2'
'x+1/2, -y+1/2, -z'
'-x, y+1/2, -z+1/2'

loop_
_atom_site_label
_atom_site_type_symbol
_atom_site_fract_x
_atom_site_fract_y
_atom_site_fract_z
_atom_site_U_iso_or_equiv
_atom_site_adp_type
_atom_site_occupancy
_atom_site_site_symmetry_order
_atom_site_calc_flag
_atom_site_refinement_flags_posn
_atom_site_refinement_flags_adp
Cu1 Cu 0.93567(5) 0.53951(5) 0.08688(4) 0.0332(2) Uani 1 1 d . .
Cu2 Cu 1.20969(5) 0.79229(5) 0.16027(4) 0.0336(2) Uani 1 1 d . .
N5 N 1.3083(4) 0.8022(4) 0.2484(4) 0.0375(12) Uani 1 1 d . .
O2 O 1.2914(3) 0.8527(3) 0.0710(3) 0.0369(10) Uani 1 1 d . .
O4 O 1.0178(4) 0.6389(4) 0.0276(3) 0.0439(11) Uani 1 1 d . .
C4 C 1.0707(5) 0.6846(4) 0.0788(4) 0.0346(13) Uani 1 1 d . .
O3 O 1.1208(4) 0.6989(4) 0.2202(3) 0.0497(13) Uani 1 1 d . .
O5 O 0.8807(3) 0.4511(3) 0.1720(3) 0.0385(10) Uani 1 1 d . .
C16 C 1.4384(5) 0.7878(4) 0.3345(4) 0.0333(12) Uani 1 1 d . .
N4 N 0.9266(4) 0.4509(4) -0.0067(3) 0.0356(11) Uani 1 1 d . .
N6 N 1.2840(4) 0.8365(4) 0.3228(3) 0.0371(12) Uani 1 1 d . .
H6A H 1.2269 0.8605 0.3348 0.044 Uiso 1 1 calc R U
O1 O 1.2888(4) 0.8877(4) -0.0626(3) 0.0500(12) Uani 1 1 d . .
C5 C 1.0612(5) 0.6587(5) 0.1694(4) 0.0388(14) Uani 1 1 d . .
C8 C 0.9015(5) 0.4708(5) 0.2466(4) 0.0395(15) Uani 1 1 d . .
N3 N 0.8988(4) 0.4815(4) -0.0818(3) 0.0400(13) Uani 1 1 d . .
H3D H 0.8787 0.5385 -0.0919 0.048 Uiso 1 1 calc R U
O6 O 0.8698(4) 0.4279(4) 0.3071(3) 0.0550(15) Uani 1 1 d . .
C1 C 1.2528(5) 0.8498(5) -0.0012(4) 0.0360(14) Uani 1 1 d . .
N2 N 0.9935(5) 0.5965(4) 0.1825(3) 0.0429(14) Uani 1 1 d . .
C2 C 1.1503(5) 0.8019(5) -0.0088(4) 0.0417(15) Uani 1 1 d . .
H2A H 1.1505 0.7560 -0.0541 0.050 Uiso 1 1 calc R U
N1 N 1.1318(4) 0.7540(4) 0.0679(3) 0.0376(12) Uani 1 1 d . .
C3 C 1.0696(6) 0.8792(7) -0.0234(5) 0.060(2) Uani 1 1 d . .
H3A H 1.0055 0.8494 -0.0286 0.091 Uiso 1 1 calc R U
H3B H 1.0846 0.9135 -0.0728 0.091 Uiso 1 1 calc R U
H3C H 1.0687 0.9225 0.0222 0.091 Uiso 1 1 calc R U
C19 C 1.5427(5) 0.7657(5) 0.3647(5) 0.0417(16) Uani 1 1 d . .
H19A H 1.5884 0.7741 0.3191 0.050 Uiso 1 1 calc R U
H19B H 1.5602 0.8125 0.4060 0.050 Uiso 1 1 calc R U
C15 C 1.4037(5) 0.7729(5) 0.2543(4) 0.0394(15) Uani 1 1 d . .
C17 C 1.3595(5) 0.8287(5) 0.3758(4) 0.0396(15) Uani 1 1 d . .
C11 C 0.9402(4) 0.3329(5) -0.0992(4) 0.0360(14) Uani 1 1 d . .
C12 C 0.9523(5) 0.3597(5) -0.0169(4) 0.0399(14) Uani 1 1 d . .
C10 C 0.9058(5) 0.4137(6) -0.1384(4) 0.0461(17) Uani 1 1 d . .
C13 C 0.9862(9) 0.3022(7) 0.0538(5) 0.072(3) Uani 1 1 d . .
H13A H 0.9862 0.3409 0.1024 0.109 Uiso 1 1 calc R U
H13B H 1.0525 0.2792 0.0436 0.109 Uiso 1 1 calc R U
H13C H 0.9420 0.2492 0.0614 0.109 Uiso 1 1 calc R U
C14 C 1.4536(7) 0.7326(8) 0.1808(5) 0.072(3) Uani 1 1 d . .
H14A H 1.4081 0.7330 0.1354 0.108 Uiso 1 1 calc R U
H14B H 1.4741 0.6684 0.1920 0.108 Uiso 1 1 calc R U
H14C H 1.5110 0.7704 0.1675 0.108 Uiso 1 1 calc R U
C18 C 1.3467(8) 0.8659(7) 0.4609(5) 0.065(2) Uani 1 1 d . .
H18A H 1.2796 0.8884 0.4679 0.097 Uiso 1 1 calc R U
H18B H 1.3924 0.9174 0.4700 0.097 Uiso 1 1 calc R U
H18C H 1.3597 0.8159 0.4996 0.097 Uiso 1 1 calc R U
C9 C 0.8757(10) 0.4365(9) -0.2254(6) 0.084(4) Uani 1 1 d . .
H9A H 0.8556 0.5019 -0.2289 0.126 Uiso 1 1 calc R U
H9B H 0.8212 0.3962 -0.2414 0.126 Uiso 1 1 calc R U
H9C H 0.9313 0.4257 -0.2614 0.126 Uiso 1 1 calc R U
C6 C 0.9644(7) 0.5594(7) 0.2616(5) 0.062(3) Uani 1 1 d . .
H6B H 1.0263 0.5393 0.2912 0.075 Uiso 1 1 d R U
C7 C 0.9113(12) 0.6307(13) 0.3114(10) 0.125(5) Uiso 1 1 d . .
H7A H 0.9535 0.6851 0.3195 0.187 Uiso 1 1 calc R U
H7B H 0.8943 0.6035 0.3636 0.187 Uiso 1 1 calc R U
H7C H 0.8516 0.6499 0.2834 0.187 Uiso 1 1 calc R U

loop_
_atom_site_aniso_label
_atom_site_aniso_U_11
_atom_site_aniso_U_22
_atom_site_aniso_U_33
_atom_site_aniso_U_23
_atom_site_aniso_U_13
_atom_site_aniso_U_12
Cu1 0.0371(4) 0.0360(4) 0.0265(4) -0.0024(3) -0.0004(3) -0.0081(3)
Cu2 0.0369(4) 0.0368(4) 0.0270(4) 0.0006(3) -0.0055(3) -0.0082(3)
N5 0.037(3) 0.038(3) 0.038(3) -0.001(2) -0.006(2) 0.006(2)
O2 0.040(2) 0.040(2) 0.030(2) 0.0016(18) -0.0009(19) -0.009(2)
O4 0.052(3) 0.050(3) 0.030(2) -0.001(2) -0.001(2) -0.018(2)
C4 0.038(3) 0.038(3) 0.028(3) -0.002(3) -0.001(3) -0.007(3)
O3 0.059(3) 0.061(3) 0.029(2) 0.005(2) -0.011(2) -0.029(3)
O5 0.045(2) 0.040(2) 0.031(2) -0.001(2) -0.0004(19) -0.010(2)
C16 0.036(3) 0.029(3) 0.035(3) 0.005(3) -0.010(3) 0.002(3)
N4 0.041(3) 0.031(2) 0.034(3) -0.006(2) -0.002(2) 0.004(2)
N6 0.038(3) 0.045(3) 0.029(3) 0.000(2) -0.002(2) 0.010(2)
O1 0.051(3) 0.062(3) 0.037(3) 0.003(2) 0.006(2) -0.021(3)
C5 0.047(3) 0.040(3) 0.029(3) -0.001(3) -0.007(3) -0.011(3)
C8 0.040(3) 0.047(4) 0.031(4) 0.009(3) -0.005(3) -0.012(3)
N3 0.055(3) 0.035(3) 0.030(3) -0.002(2) 0.001(3) 0.015(2)
O6 0.067(3) 0.064(3) 0.033(3) 0.012(2) -0.003(2) -0.029(3)
C1 0.040(3) 0.037(3) 0.032(3) -0.003(3) 0.001(3) -0.006(3)
N2 0.050(3) 0.052(3) 0.026(3) 0.006(2) -0.003(2) -0.020(3)
C2 0.055(4) 0.042(3) 0.028(3) -0.002(3) -0.005(3) -0.020(3)
N1 0.041(3) 0.044(3) 0.028(3) 0.002(2) -0.004(2) -0.015(2)
C3 0.047(4) 0.081(6) 0.053(5) 0.019(4) -0.017(4) -0.017(4)
C19 0.035(3) 0.040(4) 0.050(4) 0.012(3) -0.010(3) -0.003(3)
C15 0.042(3) 0.038(4) 0.039(4) -0.003(3) -0.004(3) 0.009(3)
C17 0.052(4) 0.038(3) 0.029(3) 0.000(3) -0.014(3) 0.006(3)
C11 0.028(3) 0.042(3) 0.038(4) -0.012(3) 0.007(3) 0.004(3)
C12 0.045(3) 0.038(3) 0.036(3) 0.001(3) 0.002(3) 0.004(3)
C10 0.046(4) 0.055(4) 0.038(4) -0.011(3) -0.002(3) 0.013(3)
C13 0.120(8) 0.056(5) 0.041(4) -0.001(4) 0.002(5) 0.037(6)
C14 0.063(5) 0.105(8) 0.048(5) 0.001(5) 0.004(4) 0.039(5)
C18 0.084(6) 0.075(6) 0.035(4) -0.012(4) -0.019(4) 0.031(5)
C9 0.114(9) 0.097(8) 0.041(5) -0.007(5) -0.014(5) 0.051(7)
C6 0.080(6) 0.080(6) 0.027(4) 0.006(4) -0.007(3) -0.052(5)

loop_
_atom_type_symbol
_atom_type_description
_atom_type_scat_dispersion_real
_atom_type_scat_dispersion_imag
_atom_type_scat_source
C C 0.0033 0.0016 'International Tables Vol C Tables 4.2.6.8 and 6.1.1.4'
H H 0.0000 0.0000 'International Tables Vol C Tables 4.2.6.8 and 6.1.1.4'
N N 0.0061 0.0033 'International Tables Vol C Tables 4.2.6.8 and 6.1.1.4'
O O 0.0106 0.0060 'International Tables Vol C Tables 4.2.6.8 and 6.1.1.4'
Cu Cu 0.3201 1.2651 'International Tables Vol C Tables 4.2.6.8 and 6.1.1.4'

loop_
_geom_angle_atom_site_label_1
_geom_angle_atom_site_label_2
_geom_angle_atom_site_label_3
_geom_angle
_geom_angle_site_symmetry_1
_geom_angle_site_symmetry_3
N2 Cu1 O4 83.1(2) . .
N2 Cu1 O5 81.0(2) . .
O4 Cu1 O5 163.48(18) . .
N2 Cu1 N4 156.6(3) . .
O4 Cu1 N4 95.7(2) . .
O5 Cu1 N4 97.0(2) . .
N2 Cu1 O1 107.9(2) . 3_465
O4 Cu1 O1 94.5(2) . 3_465
O5 Cu1 O1 94.7(2) . 3_465
N4 Cu1 O1 95.5(2) . 3_465
N1 Cu2 N5 165.5(3) . .
N1 Cu2 O2 81.2(2) . .
N5 Cu2 O2 97.6(2) . .
N1 Cu2 O3 82.9(2) . .
N5 Cu2 O3 95.1(2) . .
O2 Cu2 O3 160.8(2) . .
N1 Cu2 O6 99.5(2) . 4_755
N5 Cu2 O6 95.0(2) . 4_755
O2 Cu2 O6 94.2(2) . 4_755
O3 Cu2 O6 98.9(2) . 4_755
N6 N5 C15 105.9(5) . .
N6 N5 Cu2 121.6(4) . .
C15 N5 Cu2 132.3(5) . .
C1 O2 Cu2 115.5(4) . .
C4 O4 Cu1 109.8(4) . .
O4 C4 N1 130.5(6) . .
O4 C4 C5 118.0(5) . .
N1 C4 C5 111.6(5) . .
C5 O3 Cu2 109.9(4) . .
C8 O5 Cu1 116.5(4) . .
C15 C16 C17 105.2(5) . .
C15 C16 C19 125.3(6) . .
C17 C16 C19 129.4(6) . .
C12 N4 N3 105.3(5) . .
C12 N4 Cu1 133.2(5) . .
N3 N4 Cu1 121.2(4) . .
C17 N6 N5 111.7(5) . .
C1 O1 Cu1 132.8(5) . 3_565
N2 C5 O3 129.5(6) . .
N2 C5 C4 112.5(5) . .
O3 C5 C4 117.9(6) . .
O5 C8 O6 125.6(6) . .
O5 C8 C6 116.8(6) . .
O6 C8 C6 117.5(6) . .
N4 N3 C10 112.5(6) . .
C8 O6 Cu2 140.2(5) . 4_745
O1 C1 O2 125.0(6) . .
O1 C1 C2 118.3(6) . .
O2 C1 C2 116.6(6) . .
C5 N2 C6 126.0(6) . .
C5 N2 Cu1 116.0(5) . .
C6 N2 Cu1 117.8(4) . .
N1 C2 C1 106.8(5) . .
N1 C2 C3 109.8(6) . .
C1 C2 C3 109.3(6) . .
C4 N1 C2 125.7(5) . .
C4 N1 Cu2 117.0(4) . .
C2 N1 Cu2 117.3(4) . .
C11 C19 C16 116.8(5) 2_765 .
C16 C15 N5 109.6(6) . .
C16 C15 C14 131.2(7) . .
N5 C15 C14 119.1(6) . .
N6 C17 C16 107.4(6) . .
N6 C17 C18 119.0(7) . .
C16 C17 C18 133.5(7) . .
C10 C11 C12 105.1(6) . .
C10 C11 C19 128.2(6) . 2_764
C12 C11 C19 126.6(6) . 2_764
N4 C12 C11 110.3(6) . .
N4 C12 C13 120.4(6) . .
C11 C12 C13 129.4(7) . .
C11 C10 C9 134.2(7) . .
C11 C10 N3 106.9(6) . .
C9 C10 N3 118.8(7) . .
N2 C6 C7 112.2(10) . .
N2 C6 C8 107.5(6) . .
C7 C6 C8 112.1(9) . .

loop_
_geom_bond_atom_site_label_1
_geom_bond_atom_site_label_2
_geom_bond_distance
_geom_bond_site_symmetry_2
Cu1 N2 1.916(5) .
Cu1 O4 2.023(5) .
Cu1 O5 2.003(4) .
Cu1 N4 1.973(5) .
Cu1 O1 2.255(5) 3_465
Cu2 N1 1.910(5) .
Cu2 N5 1.958(5) .
Cu2 O2 2.010(4) .
Cu2 O3 2.024(5) .
Cu2 O6 2.247(5) 4_755
N5 N6 1.346(8) .
N5 C15 1.348(9) .
O2 C1 1.286(8) .
O4 C4 1.270(8) .
C4 N1 1.285(8) .
C4 C5 1.526(9) .
O3 C5 1.282(8) .
O5 C8 1.277(8) .
C16 C15 1.403(9) .
C16 C17 1.380(10) .
C16 C19 1.514(8) .
N4 C12 1.337(8) .
N4 N3 1.349(8) .
N6 C17 1.336(9) .
O1 C1 1.232(8) .
O1 Cu1 2.255(5) 3_565
C5 N2 1.278(9) .
C8 O6 1.231(8) .
C8 C6 1.524(10) .
N3 C10 1.329(9) .
O6 Cu2 2.247(5) 4_745
C1 C2 1.537(9) .
N2 C6 1.445(9) .
C2 N1 1.441(9) .
C2 C3 1.552(12) .
C19 C11 1.522(9) 2_765
C15 C14 1.485(11) .
C17 C18 1.492(10) .
C11 C10 1.382(11) .
C11 C12 1.403(10) .
C11 C19 1.522(9) 2_764
C12 C13 1.480(11) .
C10 C9 1.509(12) .
C6 C7 1.471(18) .
